data_7053992
loop_
_publ_author_name
'Sharma, Raj Pal'
'Saini, Anju'
'Monga, Divyakshi'
'Venugopalan, Paloth'
'Jezierska, Julia'
'Ozarowski, Andrew'
'Ferretti, Valeria'

_publ_section_title
;
 Influence of nitrogen donor ligands on the coordination modes of
 copper(ii) 2-nitrobenzoate complexes: structures, DFT calculations and
 magnetic properties
;
_journal_issue 1
_journal_name_full 'New Journal of Chemistry'
_journal_page_first 437
_journal_paper_doi 10.1039/c3nj00736g
_journal_volume 38
_journal_year 2014
_chemical_formula_moiety 'C26 H36 Cu2 N4 O14, 2(H2 O)'
_chemical_formula_sum 'C26 H40 Cu2 N4 O16'
_chemical_formula_weight 791.70
_chemical_name_systematic
;
bis(mu2-(2-hydroxyethylamino ethanolato)-bis(2-nitrobenzoate)-di copper(II)dihydrate
;
_space_group_IT_number 14
_symmetry_cell_setting monoclinic
_symmetry_space_group_name_Hall '-P 2ybc'
_symmetry_space_group_name_H-M 'P 1 21/c 1'
_atom_sites_solution_hydrogens difmap
_atom_sites_solution_primary direct
_atom_sites_solution_secondary difmap
_audit_creation_method SHELXL-97
_cell_angle_alpha 90.00
_cell_angle_beta 117.5840(11)
_cell_angle_gamma 90.00
_cell_formula_units_Z 2
_cell_length_a 7.6633(2)
_cell_length_b 27.2585(7)
_cell_length_c 8.5840(2)
_cell_measurement_reflns_used 6658
_cell_measurement_temperature 295
_cell_measurement_theta_max 27.0
_cell_measurement_theta_min 3.0
_cell_volume 1589.29(7)
_computing_cell_refinement 'DENZO-SMN (Otwinowski & Minor, 1997)'
_computing_data_collection 'Kappa CCD server software (Nonius, 1997)'
_computing_data_reduction 'DENZO-SMN (Otwinowski & Minor, 1997)'
_computing_molecular_graphics 'ORTEPIII (Burnett & Johnson, 1996)'
_computing_publication_material
;
SHELXL-97 (Sheldrick, 1997); WINGX (Farrugia, 1999)
;
_computing_structure_refinement 'SHELXL-97 (Sheldrick, 1997)'
_computing_structure_solution 'SIR97 (Altomare et al.,1999)'
_diffrn_ambient_temperature 295
_diffrn_measured_fraction_theta_full 0.959
_diffrn_measured_fraction_theta_max 0.959
_diffrn_measurement_device_type 'Nonius Kappa CCD'
_diffrn_measurement_method '\f scans and \w scans'
_diffrn_radiation_monochromator graphite
_diffrn_radiation_source 'fine-focus sealed tube'
_diffrn_radiation_type MoK\a
_diffrn_radiation_wavelength 0.71073
_diffrn_reflns_av_R_equivalents 0.0563
_diffrn_reflns_av_sigmaI/netI 0.0554
_diffrn_reflns_limit_h_max 9
_diffrn_reflns_limit_h_min -9
_diffrn_reflns_limit_k_max 34
_diffrn_reflns_limit_k_min -34
_diffrn_reflns_limit_l_max 10
_diffrn_reflns_limit_l_min -10
_diffrn_reflns_number 6658
_diffrn_reflns_theta_full 27.00
_diffrn_reflns_theta_max 27.00
_diffrn_reflns_theta_min 3.00
_exptl_absorpt_coefficient_mu 1.420
_exptl_absorpt_correction_T_max 0.852
_exptl_absorpt_correction_T_min 0.629
_exptl_absorpt_correction_type multi-scan
_exptl_absorpt_process_details
;
multi-scan from symmetry-related measurements
Sortav (Blessing 1995)
;
_exptl_crystal_colour 'light blue'
_exptl_crystal_density_diffrn 1.654
_exptl_crystal_density_method 'not measured'
_exptl_crystal_description plate
_exptl_crystal_F_000 820
_exptl_crystal_size_max 0.55
_exptl_crystal_size_mid 0.26
_exptl_crystal_size_min 0.12
_refine_diff_density_max 0.542
_refine_diff_density_min -1.031
_refine_diff_density_rms 0.177
_refine_ls_extinction_method none
_refine_ls_goodness_of_fit_ref 0.990
_refine_ls_hydrogen_treatment mixed
_refine_ls_matrix_type full
_refine_ls_number_parameters 249
_refine_ls_number_reflns 3325
_refine_ls_number_restraints 0
_refine_ls_restrained_S_all 0.990
_refine_ls_R_factor_all 0.0538
_refine_ls_R_factor_gt 0.0454
_refine_ls_shift/su_max 0.001
_refine_ls_shift/su_mean 0.000
_refine_ls_structure_factor_coef Fsqd
_refine_ls_weighting_details 'calc w=1/[\s^2^(Fo^2^)+(0.1036P)^2^+0.6274P] where P=(Fo^2^+2Fc^2^)/3'
_refine_ls_weighting_scheme calc
_refine_ls_wR_factor_gt 0.1304
_refine_ls_wR_factor_ref 0.1415
_reflns_number_gt 2884
_reflns_number_total 3325
_reflns_threshold_expression I>2sigma(I)
_cod_data_source_file c3nj00736g.txt
_cod_data_source_block comp3
_cod_original_sg_symbol_H-M 'P 21/c'
_cod_database_code 7053992

loop_
_symmetry_equiv_pos_as_xyz
'x, y, z'
'-x, y+1/2, -z+1/2'
'-x, -y, -z'
'x, -y-1/2, z-1/2'

loop_
_atom_site_label
_atom_site_type_symbol
_atom_site_fract_x
_atom_site_fract_y
_atom_site_fract_z
_atom_site_U_iso_or_equiv
_atom_site_adp_type
_atom_site_occupancy
_atom_site_symmetry_multiplicity
_atom_site_calc_flag
_atom_site_refinement_flags
Cu1 Cu 0.52639(5) 0.053118(11) 0.01477(4) 0.02482(16) Uani 1 1 d .
O1 O 0.4769(3) -0.00065(6) 0.1383(3) 0.0281(4) Uani 1 1 d .
N1 N 0.5898(3) 0.09274(8) 0.2365(3) 0.0277(5) Uani 1 1 d .
N2 N 0.2408(4) 0.21718(9) -0.4875(4) 0.0348(6) Uani 1 1 d .
O2 O 0.1886(3) 0.09093(8) -0.0601(3) 0.0370(5) Uani 1 1 d .
O3 O 0.8908(4) 0.05106(9) 0.1788(4) 0.0430(6) Uani 1 1 d .
O4 O 0.5655(3) 0.10499(8) -0.1252(3) 0.0359(5) Uani 1 1 d .
O5 O 0.2838(4) 0.14623(11) -0.2605(4) 0.0584(8) Uani 1 1 d .
O6 O 0.1277(4) 0.19238(12) -0.6104(4) 0.0601(7) Uani 1 1 d .
O7 O 0.1918(4) 0.25005(11) -0.4208(4) 0.0625(8) Uani 1 1 d .
C1 C 0.5815(5) 0.05794(11) 0.3677(4) 0.0347(6) Uani 1 1 d .
H1A H 0.4571 0.0618 0.3704 0.042 Uiso 1 1 calc R
H1B H 0.6866 0.0655 0.4837 0.042 Uiso 1 1 calc R
C2 C 0.6023(5) 0.00518(10) 0.3213(4) 0.0329(6) Uani 1 1 d .
H2A H 0.7377 -0.0016 0.3486 0.040 Uiso 1 1 calc R
H2B H 0.5641 -0.0173 0.3878 0.040 Uiso 1 1 calc R
C3 C 0.4467(4) 0.13334(11) 0.1969(4) 0.0340(6) Uani 1 1 d .
H3A H 0.4724 0.1580 0.1287 0.041 Uiso 1 1 calc R
H3B H 0.4678 0.1484 0.3066 0.041 Uiso 1 1 calc R
C4 C 0.2311(5) 0.11755(14) 0.0958(4) 0.0412(7) Uani 1 1 d .
H4A H 0.1987 0.0973 0.1718 0.049 Uiso 1 1 calc R
H4B H 0.1482 0.1465 0.0653 0.049 Uiso 1 1 calc R
C5 C 0.7904(4) 0.11497(12) 0.3035(4) 0.0374(7) Uani 1 1 d .
H5A H 0.8226 0.1324 0.4119 0.045 Uiso 1 1 calc R
H5B H 0.7888 0.1386 0.2183 0.045 Uiso 1 1 calc R
C6 C 0.9471(4) 0.07745(13) 0.3368(4) 0.0398(7) Uani 1 1 d .
H6A H 1.0729 0.0934 0.3720 0.048 Uiso 1 1 calc R
H6B H 0.9598 0.0554 0.4301 0.048 Uiso 1 1 calc R
C7 C 0.4567(4) 0.13794(10) -0.2253(4) 0.0279(5) Uani 1 1 d .
C8 C 0.5525(4) 0.17088(9) -0.3052(3) 0.0245(5) Uani 1 1 d .
C9 C 0.4540(4) 0.20899(10) -0.4208(4) 0.0265(5) Uani 1 1 d .
C10 C 0.5458(5) 0.24085(12) -0.4834(4) 0.0348(7) Uani 1 1 d .
C11 C 0.7454(5) 0.23492(12) -0.4313(5) 0.0383(7) Uani 1 1 d .
C12 C 0.8466(5) 0.19733(12) -0.3184(5) 0.0378(7) Uani 1 1 d .
C13 C 0.7523(4) 0.16602(11) -0.2559(4) 0.0320(6) Uani 1 1 d .
O1W O -0.1366(4) 0.02384(12) -0.2073(3) 0.0476(6) Uani 1 1 d .
H2 H 0.199(6) 0.1109(15) -0.131(5) 0.047(11) Uiso 1 1 d .
H3 H 0.961(8) 0.0336(18) 0.184(7) 0.065(15) Uiso 1 1 d .
H4 H 0.955(8) 0.1882(18) -0.292(7) 0.072(15) Uiso 1 1 d .
H5 H 0.811(5) 0.1411(14) -0.184(5) 0.038(9) Uiso 1 1 d .
H6 H 0.798(7) 0.2540(17) -0.490(6) 0.062(12) Uiso 1 1 d .
H7 H 0.482(5) 0.2620(15) -0.561(5) 0.036(9) Uiso 1 1 d .
H1W H -0.193(8) 0.021(2) -0.146(7) 0.077(16) Uiso 1 1 d .
H2W H -0.059(9) 0.0476(19) -0.170(7) 0.073(18) Uiso 1 1 d .

loop_
_atom_site_aniso_label
_atom_site_aniso_U_11
_atom_site_aniso_U_22
_atom_site_aniso_U_33
_atom_site_aniso_U_23
_atom_site_aniso_U_13
_atom_site_aniso_U_12
Cu1 0.0348(2) 0.0200(2) 0.0259(2) 0.00279(11) 0.01939(17) 0.00049(11)
O1 0.0409(10) 0.0232(11) 0.0253(10) 0.0024(7) 0.0196(9) -0.0018(7)
N1 0.0313(11) 0.0248(11) 0.0302(12) -0.0006(9) 0.0170(9) -0.0009(9)
N2 0.0325(12) 0.0327(13) 0.0400(14) 0.0103(11) 0.0174(11) 0.0019(10)
O2 0.0393(11) 0.0378(12) 0.0381(12) 0.0036(9) 0.0214(10) -0.0047(9)
O3 0.0357(12) 0.0441(15) 0.0475(15) -0.0075(10) 0.0178(11) 0.0063(10)
O4 0.0414(11) 0.0309(11) 0.0452(12) 0.0155(9) 0.0283(10) 0.0063(9)
O5 0.0413(12) 0.0718(18) 0.0735(19) 0.0441(15) 0.0362(13) 0.0168(12)
O6 0.0412(13) 0.0700(19) 0.0556(17) -0.0030(14) 0.0109(12) -0.0175(12)
O7 0.0468(14) 0.0599(18) 0.085(2) -0.0047(15) 0.0341(15) 0.0149(12)
C1 0.0480(17) 0.0334(15) 0.0276(14) -0.0003(11) 0.0216(13) -0.0038(12)
C2 0.0463(16) 0.0285(14) 0.0263(14) 0.0039(10) 0.0187(13) -0.0006(11)
C3 0.0412(15) 0.0280(14) 0.0397(16) -0.0057(12) 0.0246(13) 0.0018(11)
C4 0.0369(15) 0.049(2) 0.0467(18) 0.0003(15) 0.0274(14) 0.0053(13)
C5 0.0363(14) 0.0358(16) 0.0422(17) -0.0086(13) 0.0199(13) -0.0081(12)
C6 0.0302(13) 0.0447(19) 0.0415(17) -0.0062(14) 0.0141(13) -0.0027(12)
C7 0.0365(13) 0.0246(13) 0.0279(13) 0.0031(10) 0.0194(11) 0.0004(10)
C8 0.0312(12) 0.0199(12) 0.0272(12) -0.0005(9) 0.0176(11) -0.0012(9)
C9 0.0311(13) 0.0232(13) 0.0294(13) 0.0009(10) 0.0175(11) -0.0003(10)
C10 0.0429(16) 0.0291(16) 0.0376(16) 0.0075(12) 0.0230(14) -0.0005(12)
C11 0.0436(16) 0.0330(16) 0.0502(18) 0.0057(13) 0.0317(15) -0.0052(12)
C12 0.0340(14) 0.0370(16) 0.0490(18) -0.0001(14) 0.0250(14) -0.0010(12)
C13 0.0335(14) 0.0294(14) 0.0374(15) 0.0060(12) 0.0202(12) 0.0053(11)
O1W 0.0423(13) 0.0599(18) 0.0432(14) -0.0037(12) 0.0219(11) 0.0083(12)

loop_
_atom_type_symbol
_atom_type_description
_atom_type_scat_dispersion_real
_atom_type_scat_dispersion_imag
_atom_type_scat_source
Cu Cu 0.3201 1.2651 'International Tables Vol C Tables 4.2.6.8 and 6.1.1.4'
C C 0.0033 0.0016 'International Tables Vol C Tables 4.2.6.8 and 6.1.1.4'
H H 0.0000 0.0000 'International Tables Vol C Tables 4.2.6.8 and 6.1.1.4'
N N 0.0061 0.0033 'International Tables Vol C Tables 4.2.6.8 and 6.1.1.4'
O O 0.0106 0.0060 'International Tables Vol C Tables 4.2.6.8 and 6.1.1.4'

loop_
_geom_angle_atom_site_label_1
_geom_angle_atom_site_label_2
_geom_angle_atom_site_label_3
_geom_angle
_geom_angle_site_symmetry_1
_geom_angle_site_symmetry_3
O1 Cu1 O1 82.46(10) 3_655 .
O1 Cu1 O4 94.27(9) 3_655 .
O1 Cu1 O4 176.05(9) . .
O1 Cu1 N1 161.24(10) 3_655 .
O1 Cu1 N1 85.00(9) . .
O4 Cu1 N1 98.70(9) . .
O1 Cu1 Cu1 41.38(6) 3_655 3_655
O1 Cu1 Cu1 41.07(6) . 3_655
O4 Cu1 Cu1 135.61(7) . 3_655
N1 Cu1 Cu1 124.71(7) . 3_655
C2 O1 Cu1 128.53(17) . 3_655
C2 O1 Cu1 108.38(16) . .
Cu1 O1 Cu1 97.54(10) 3_655 .
C3 N1 C1 111.2(2) . .
C3 N1 C5 107.8(2) . .
C1 N1 C5 111.2(2) . .
C3 N1 Cu1 110.47(18) . .
C1 N1 Cu1 106.95(17) . .
C5 N1 Cu1 109.33(17) . .
O7 N2 O6 124.7(3) . .
O7 N2 C9 117.2(3) . .
O6 N2 C9 118.0(3) . .
C4 O2 H2 107(3) . .
C6 O3 H3 114(4) . .
C7 O4 Cu1 133.78(19) . .
N1 C1 C2 110.9(2) . .
N1 C1 H1A 109.5 . .
C2 C1 H1A 109.5 . .
N1 C1 H1B 109.5 . .
C2 C1 H1B 109.5 . .
H1A C1 H1B 108.1 . .
O1 C2 C1 107.2(2) . .
O1 C2 H2A 110.3 . .
C1 C2 H2A 110.3 . .
O1 C2 H2B 110.3 . .
C1 C2 H2B 110.3 . .
H2A C2 H2B 108.5 . .
N1 C3 C4 114.2(2) . .
N1 C3 H3A 108.7 . .
C4 C3 H3A 108.7 . .
N1 C3 H3B 108.7 . .
C4 C3 H3B 108.7 . .
H3A C3 H3B 107.6 . .
O2 C4 C3 113.2(2) . .
O2 C4 H4A 108.9 . .
C3 C4 H4A 108.9 . .
O2 C4 H4B 108.9 . .
C3 C4 H4B 108.9 . .
H4A C4 H4B 107.7 . .
N1 C5 C6 112.7(3) . .
N1 C5 H5A 109.1 . .
C6 C5 H5A 109.1 . .
N1 C5 H5B 109.1 . .
C6 C5 H5B 109.1 . .
H5A C5 H5B 107.8 . .
O3 C6 C5 107.6(3) . .
O3 C6 H6A 110.2 . .
C5 C6 H6A 110.2 . .
O3 C6 H6B 110.2 . .
C5 C6 H6B 110.2 . .
H6A C6 H6B 108.5 . .
O5 C7 O4 126.5(3) . .
O5 C7 C8 118.1(2) . .
O4 C7 C8 115.3(2) . .
C9 C8 C13 116.4(2) . .
C9 C8 C7 123.3(2) . .
C13 C8 C7 120.1(2) . .
C10 C9 C8 122.9(3) . .
C10 C9 N2 115.3(2) . .
C8 C9 N2 121.8(2) . .
C9 C10 C11 119.1(3) . .
C9 C10 H7 122(2) . .
C11 C10 H7 119(2) . .
C12 C11 C10 119.4(3) . .
C12 C11 H6 124(3) . .
C10 C11 H6 116(3) . .
C11 C12 C13 120.6(3) . .
C11 C12 H4 127(4) . .
C13 C12 H4 111(4) . .
C12 C13 C8 121.6(3) . .
C12 C13 H5 124(2) . .
C8 C13 H5 115(2) . .
H1W O1W H2W 108(5) . .

loop_
_geom_bond_atom_site_label_1
_geom_bond_atom_site_label_2
_geom_bond_distance
_geom_bond_site_symmetry_2
Cu1 O1 1.934(2) 3_655
Cu1 O1 1.9463(19) .
Cu1 O4 1.9659(19) .
Cu1 N1 2.042(2) .
Cu1 Cu1 2.9187(6) 3_655
O1 C2 1.421(4) .
O1 Cu1 1.934(2) 3_655
N1 C3 1.483(4) .
N1 C1 1.496(4) .
N1 C5 1.498(4) .
N2 O7 1.213(4) .
N2 O6 1.214(4) .
N2 C9 1.477(3) .
O2 C4 1.422(4) .
O2 H2 0.85(4) .
O3 C6 1.414(4) .
O3 H3 0.71(5) .
O4 C7 1.256(3) .
O5 C7 1.236(4) .
C1 C2 1.520(4) .
C1 H1A 0.9700 .
C1 H1B 0.9700 .
C2 H2A 0.9700 .
C2 H2B 0.9700 .
C3 C4 1.529(4) .
C3 H3A 0.9700 .
C3 H3B 0.9700 .
C4 H4A 0.9700 .
C4 H4B 0.9700 .
C5 C6 1.501(4) .
C5 H5A 0.9700 .
C5 H5B 0.9700 .
C6 H6A 0.9700 .
C6 H6B 0.9700 .
C7 C8 1.511(4) .
C8 C9 1.393(4) .
C8 C13 1.393(4) .
C9 C10 1.374(4) .
C10 C11 1.390(4) .
C10 H7 0.84(4) .
C11 C12 1.376(5) .
C11 H6 0.93(5) .
C12 C13 1.378(4) .
C12 H4 0.79(5) .
C13 H5 0.88(4) .
O1W H1W 0.82(6) .
O1W H2W 0.83(6) .
